data_1557875
loop_
_publ_author_name
'Yan, Chenting'
'Takeshita, Masato'
'Nakatsuji, Jun-ya'
'Kurosaki, Akihiro'
'Sato, Kaoko'
'Shang, Rong'
'Nakamoto, Masaaki'
'Yamamoto, Yohsuke'
'Adachi, Yohei'
'Furukawa, Ko'
'Kishi, Ryohei'
'Nakano, Masayoshi'

_publ_section_title
;
 Synthesis and properties of hypervalent electron-rich pentacoordinate
 nitrogen compounds
;
_journal_issue 19
_journal_name_full 'Chemical Science'
_journal_page_first 5082
_journal_page_last 5088
_journal_paper_doi 10.1039/D0SC00002G
_journal_volume 11
_journal_year 2020
_chemical_formula_sum 'C30 H33 Cl2 N O4'
_chemical_formula_weight 542.47
_space_group_crystal_system triclinic
_space_group_IT_number 2
_space_group_name_Hall '-P 1'
_space_group_name_H-M_alt 'P -1'
_atom_sites_solution_hydrogens geom
_audit_creation_method SHELXL-2014/7
_audit_update_record
;
2019-08-05 deposited with the CCDC.	2020-04-13 downloaded from the CCDC.
;
_cell_angle_alpha 97.047(3)
_cell_angle_beta 105.059(3)
_cell_angle_gamma 102.364(3)
_cell_formula_units_Z 4
_cell_length_a 11.840(2)
_cell_length_b 14.543(3)
_cell_length_c 18.231(3)
_cell_measurement_reflns_used 2083
_cell_measurement_temperature 173(2)
_cell_measurement_theta_max 22.02
_cell_measurement_theta_min 2.21
_cell_volume 2907.7(9)
_computing_cell_refinement 'Bruker SAINT'
_computing_data_collection 'Bruker APEX2'
_computing_data_reduction 'Bruker SAINT'
_computing_molecular_graphics 'Bruker SHELXTL'
_computing_publication_material 'Bruker SHELXTL'
_computing_structure_refinement 'SHELXL-2014/7 (Sheldrick, 2014)'
_computing_structure_solution SIR-2004
_diffrn_ambient_temperature 173(2)
_diffrn_measured_fraction_theta_full 0.978
_diffrn_measured_fraction_theta_max 0.978
_diffrn_measurement_device_type 'Bruker APEX-II CCD'
_diffrn_measurement_method '\f and \w scans'
_diffrn_radiation_type MoK\a
_diffrn_radiation_wavelength 0.71073
_diffrn_reflns_av_R_equivalents 0.0334
_diffrn_reflns_av_unetI/netI 0.0994
_diffrn_reflns_Laue_measured_fraction_full 0.978
_diffrn_reflns_Laue_measured_fraction_max 0.978
_diffrn_reflns_limit_h_max 13
_diffrn_reflns_limit_h_min -14
_diffrn_reflns_limit_k_max 17
_diffrn_reflns_limit_k_min -16
_diffrn_reflns_limit_l_max 21
_diffrn_reflns_limit_l_min -16
_diffrn_reflns_number 14070
_diffrn_reflns_point_group_measured_fraction_full 0.978
_diffrn_reflns_point_group_measured_fraction_max 0.978
_diffrn_reflns_theta_full 25.073
_diffrn_reflns_theta_max 25.073
_diffrn_reflns_theta_min 1.843
_exptl_absorpt_coefficient_mu 0.257
_exptl_absorpt_correction_T_max 0.9898
_exptl_absorpt_correction_T_min 0.7932
_exptl_absorpt_correction_type multi-scan
_exptl_crystal_colour colorless
_exptl_crystal_density_diffrn 1.239
_exptl_crystal_density_method 'not measured'
_exptl_crystal_description block
_exptl_crystal_F_000 1144
_exptl_crystal_size_max 0.110
_exptl_crystal_size_mid 0.090
_exptl_crystal_size_min 0.040
_refine_diff_density_max 0.434
_refine_diff_density_min -0.430
_refine_diff_density_rms 0.050
_refine_ls_extinction_method none
_refine_ls_goodness_of_fit_ref 0.782
_refine_ls_hydrogen_treatment constr
_refine_ls_matrix_type full
_refine_ls_number_parameters 689
_refine_ls_number_reflns 10099
_refine_ls_number_restraints 0
_refine_ls_restrained_S_all 0.782
_refine_ls_R_factor_all 0.1323
_refine_ls_R_factor_gt 0.0610
_refine_ls_shift/su_max 0.055
_refine_ls_shift/su_mean 0.002
_refine_ls_structure_factor_coef Fsqd
_refine_ls_weighting_details 'w=1/[\s^2^(Fo^2^)+(0.1575P)^2^+2.5272P] where P=(Fo^2^+2Fc^2^)/3'
_refine_ls_weighting_scheme calc
_refine_ls_wR_factor_gt 0.1674
_refine_ls_wR_factor_ref 0.2302
_reflns_Friedel_coverage 0.000
_reflns_number_gt 5356
_reflns_number_total 10099
_reflns_threshold_expression 'I > 2\s(I)'
_cod_data_source_file d0sc00002g2.cif
_cod_data_source_block 2iPr_a
_cod_depositor_comments
;Adding full bibliography for 1557869--1557876.cif.

 Adding full bibliography for 1557869--1557876.cif.
;
_cod_original_cell_volume 2907.6(9)
_cod_database_code 1557875
_shelx_shelxl_version_number 2014/7
_shelx_space_group_comment
;
The symmetry employed for this shelxl refinement is uniquely defined
by the following loop, which should always be used as a source of
symmetry information in preference to the above space-group names.
They are only intended as comments.
;
_shelx_estimated_absorpt_t_min 0.972
_shelx_estimated_absorpt_t_max 0.990

loop_
_space_group_symop_operation_xyz
'x, y, z'
'-x, -y, -z'

loop_
_atom_site_label
_atom_site_type_symbol
_atom_site_fract_x
_atom_site_fract_y
_atom_site_fract_z
_atom_site_U_iso_or_equiv
_atom_site_adp_type
_atom_site_occupancy
_atom_site_site_symmetry_order
_atom_site_calc_flag
_atom_site_refinement_flags_posn
_atom_site_refinement_flags_adp
_atom_site_refinement_flags_occupancy
_atom_site_disorder_assembly
_atom_site_disorder_group
Cl1 Cl 0.31716(14) -0.16609(10) 0.63555(10) 0.0758(5) Uani 1 1 d . . . . .
Cl2 Cl -0.36064(14) 0.19076(14) 0.63467(12) 0.0955(6) Uani 1 1 d . . . . .
Cl3 Cl -0.56920(13) 0.75277(12) 0.95865(11) 0.0868(6) Uani 1 1 d . . . . .
Cl4 Cl 0.37162(13) 0.94707(15) 1.18758(8) 0.0917(6) Uani 1 1 d . . . . .
O1 O 0.1646(3) 0.4204(2) 0.79263(15) 0.0379(7) Uani 1 1 d . . . . .
O2 O 0.1289(3) 0.1601(2) 0.48104(16) 0.0447(8) Uani 1 1 d . . . . .
O3 O 0.3243(3) 0.1974(2) 0.48548(17) 0.0475(8) Uani 1 1 d . . . . .
O4 O -0.1518(3) 0.5620(2) 0.94711(16) 0.0482(8) Uani 1 1 d . . . . .
O5 O 0.1784(3) 0.8885(2) 0.86045(18) 0.0471(8) Uani 1 1 d . . . . .
O6 O -0.2930(3) 0.4952(2) 0.83368(15) 0.0397(7) Uani 1 1 d . . . . .
O7 O 0.2140(3) 0.2814(2) 0.80698(17) 0.0466(8) Uani 1 1 d . . . . .
O8 O 0.0074(3) 0.9273(2) 0.8632(2) 0.0693(11) Uani 1 1 d . . . . .
N2 N 0.1419(3) 0.1862(2) 0.64290(19) 0.0342(8) Uani 1 1 d . . . . .
N3 N -0.0786(3) 0.7615(2) 0.93448(18) 0.0350(8) Uani 1 1 d . . . . .
C1 C 0.3117(4) 0.4423(3) 0.6960(2) 0.0305(9) Uani 1 1 d . . . . .
H1 H 0.3225 0.4961 0.7349 0.037 Uiso 1 1 calc R U . . .
C4 C -0.0502(4) 0.6236(3) 0.7226(2) 0.0297(9) Uani 1 1 d . . . . .
C5 C 0.3659(3) 0.4554(3) 0.6374(2) 0.0294(9) Uani 1 1 d . . . . .
C6 C 0.3425(4) 0.3741(3) 0.5799(2) 0.0310(9) Uani 1 1 d . . . . .
H6 H 0.3795 0.3792 0.5397 0.037 Uiso 1 1 calc R U . . .
C7 C 0.2426(3) 0.3542(3) 0.7000(2) 0.0294(9) Uani 1 1 d . . . . .
C8 C -0.0367(4) 0.5764(3) 0.6458(2) 0.0344(10) Uani 1 1 d . . . . .
C9 C 0.2170(4) 0.2747(3) 0.6409(2) 0.0300(9) Uani 1 1 d . . . . .
C10 C 0.2673(4) 0.2869(3) 0.5799(2) 0.0304(9) Uani 1 1 d . . . . .
C11 C 0.0271(4) 0.8048(3) 0.9960(2) 0.0320(9) Uani 1 1 d . . . . .
C12 C 0.0012(4) 0.7645(3) 0.8233(2) 0.0346(10) Uani 1 1 d . . . . .
C14 C -0.1226(4) 0.5757(3) 0.7618(2) 0.0323(9) Uani 1 1 d . . . . .
H14 H -0.1685 0.5116 0.7399 0.039 Uiso 1 1 calc R U . . .
C15 C 0.4453(4) 0.5515(3) 0.6339(2) 0.0357(10) Uani 1 1 d . . . . .
C16 C 0.0621(4) 0.8692(3) 0.8511(2) 0.0384(10) Uani 1 1 d . . . . .
C17 C -0.1303(4) 0.6189(3) 0.8327(2) 0.0320(9) Uani 1 1 d . . . . .
C18 C 0.0134(4) 0.7187(3) 0.7553(2) 0.0329(9) Uani 1 1 d . . . . .
H18 H 0.0660 0.7527 0.7306 0.040 Uiso 1 1 calc R U . . .
C19 C 0.2310(4) 0.2073(3) 0.5111(2) 0.0334(10) Uani 1 1 d . . . . .
C20 C 0.2044(4) 0.3450(3) 0.7716(2) 0.0346(10) Uani 1 1 d . . . . .
C21 C 0.1836(4) 0.1026(3) 0.6388(2) 0.0333(9) Uani 1 1 d . . . . .
C22 C -0.2218(4) 0.7524(3) 1.0099(3) 0.0419(11) Uani 1 1 d . . . . .
H22 H -0.1609 0.7466 1.0535 0.050 Uiso 1 1 calc R U . . .
C23 C 0.3068(4) 0.1086(3) 0.6627(2) 0.0397(10) Uani 1 1 d . . . . .
H23 H 0.3633 0.1695 0.6814 0.048 Uiso 1 1 calc R U . . .
C24 C -0.2824(4) 0.7758(3) 0.8793(3) 0.0465(12) Uani 1 1 d . . . . .
H24 H -0.2640 0.7861 0.8328 0.056 Uiso 1 1 calc R U . . .
C25 C -0.1938(4) 0.7637(3) 0.9411(2) 0.0357(10) Uani 1 1 d . . . . .
C26 C -0.1910(4) 0.5578(3) 0.8791(2) 0.0350(10) Uani 1 1 d . . . . .
C27 C 0.1357(4) 0.4276(3) 0.8669(2) 0.0393(11) Uani 1 1 d . . . . .
H27 H 0.1915 0.4006 0.9044 0.047 Uiso 1 1 calc R U . . .
C28 C -0.0697(4) 0.7151(3) 0.8636(2) 0.0331(9) Uani 1 1 d . . . . .
C29 C 0.0203(4) 0.1836(3) 0.6402(2) 0.0372(10) Uani 1 1 d . . . . .
C30 C -0.0474(4) 0.2248(3) 0.5860(3) 0.0451(11) Uani 1 1 d . . . . .
H30 H -0.0129 0.2526 0.5497 0.054 Uiso 1 1 calc R U . . .
C31 C 0.0366(4) 0.8890(3) 1.0454(2) 0.0408(11) Uani 1 1 d . . . . .
H31 H -0.0298 0.9174 1.0383 0.049 Uiso 1 1 calc R U . . .
C32 C 0.1030(4) 0.0123(3) 0.6105(2) 0.0381(10) Uani 1 1 d . . . . .
H32 H 0.0187 0.0071 0.5916 0.046 Uiso 1 1 calc R U . . .
C33 C 0.2975(5) 0.1188(4) 0.4188(3) 0.0565(14) Uani 1 1 d . . . . .
H33 H 0.2327 0.0646 0.4229 0.068 Uiso 1 1 calc R U . . .
C34 C 0.2301(4) 0.8077(4) 1.0662(3) 0.0489(12) Uani 1 1 d . . . . .
H34 H 0.2970 0.7799 1.0735 0.059 Uiso 1 1 calc R U . . .
C35 C -0.1650(4) 0.2261(3) 0.5840(3) 0.0532(13) Uani 1 1 d . . . . .
H35 H -0.2109 0.2546 0.5467 0.064 Uiso 1 1 calc R U . . .
C36 C 0.1251(4) 0.7647(3) 1.0078(2) 0.0402(11) Uani 1 1 d . . . . .
H36 H 0.1196 0.7068 0.9751 0.048 Uiso 1 1 calc R U . . .
C37 C 0.2663(5) -0.0614(3) 0.6343(3) 0.0472(12) Uani 1 1 d . . . . .
C38 C 0.1578(5) 0.5328(3) 0.8956(3) 0.0477(12) Uani 1 1 d . . . . .
H38A H 0.1068 0.5599 0.8571 0.072 Uiso 1 1 calc R U . . .
H38B H 0.2431 0.5646 0.9041 0.072 Uiso 1 1 calc R U . . .
H38C H 0.1378 0.5428 0.9444 0.072 Uiso 1 1 calc R U . . .
C39 C 0.1441(4) -0.0693(3) 0.6096(3) 0.0434(11) Uani 1 1 d . . . . .
H39 H 0.0884 -0.1307 0.5920 0.052 Uiso 1 1 calc R U . . .
C40 C 0.0070(4) 0.3721(4) 0.8530(3) 0.0511(12) Uani 1 1 d . . . . .
H40A H -0.0467 0.3949 0.8127 0.077 Uiso 1 1 calc R U . . .
H40B H -0.0155 0.3814 0.9010 0.077 Uiso 1 1 calc R U . . .
H40C H -0.0008 0.3038 0.8362 0.077 Uiso 1 1 calc R U . . .
C41 C -0.3362(5) 0.7495(3) 1.0157(3) 0.0489(12) Uani 1 1 d . . . . .
H41 H -0.3545 0.7414 1.0626 0.059 Uiso 1 1 calc R U . . .
C42 C -0.2141(5) 0.1857(4) 0.6364(3) 0.0596(14) Uani 1 1 d . . . . .
C43 C 0.4657(5) 0.6282(3) 0.7056(3) 0.0505(12) Uani 1 1 d . . . . .
H43A H 0.5170 0.6886 0.7013 0.076 Uiso 1 1 calc R U . . .
H43B H 0.5056 0.6069 0.7522 0.076 Uiso 1 1 calc R U . . .
H43C H 0.3876 0.6378 0.7089 0.076 Uiso 1 1 calc R U . . .
C44 C 0.1414(4) 0.9315(4) 1.1043(3) 0.0521(13) Uani 1 1 d . . . . .
H44 H 0.1472 0.9886 1.1381 0.063 Uiso 1 1 calc R U . . .
C45 C 0.3838(5) 0.5872(3) 0.5629(3) 0.0518(13) Uani 1 1 d . . . . .
H45A H 0.3657 0.5381 0.5166 0.078 Uiso 1 1 calc R U . . .
H45B H 0.4376 0.6460 0.5580 0.078 Uiso 1 1 calc R U . . .
H45C H 0.3083 0.6006 0.5683 0.078 Uiso 1 1 calc R U . . .
C46 C 0.2467(5) 0.9895(3) 0.8893(3) 0.0556(13) Uani 1 1 d . . . . .
C47 C 0.3481(4) 0.0257(3) 0.6592(3) 0.0480(12) Uani 1 1 d . . . . .
H47 H 0.4324 0.0300 0.6741 0.058 Uiso 1 1 calc R U . . .
C48 C -0.3979(4) 0.7728(4) 0.8847(3) 0.0592(15) Uani 1 1 d . . . . .
H48 H -0.4588 0.7806 0.8420 0.071 Uiso 1 1 calc R U . . .
C49 C -0.0320(4) 0.1414(3) 0.6918(3) 0.0487(12) Uani 1 1 d . . . . .
H49 H 0.0126 0.1116 0.7286 0.058 Uiso 1 1 calc R U . . .
C50 C -0.4278(5) 0.3400(4) 0.8088(3) 0.0574(13) Uani 1 1 d . . . . .
H50A H -0.4877 0.3582 0.7689 0.086 Uiso 1 1 calc R U . . .
H50B H -0.4691 0.2901 0.8313 0.086 Uiso 1 1 calc R U . . .
H50C H -0.3716 0.3156 0.7855 0.086 Uiso 1 1 calc R U . . .
C51 C 0.0974(4) 0.5869(4) 0.6542(3) 0.0528(13) Uani 1 1 d . . . . .
H51A H 0.1065 0.5567 0.6057 0.079 Uiso 1 1 calc R U . . .
H51B H 0.1319 0.5557 0.6962 0.079 Uiso 1 1 calc R U . . .
H51C H 0.1400 0.6551 0.6661 0.079 Uiso 1 1 calc R U . . .
C52 C -0.0899(5) 0.6275(4) 0.5818(2) 0.0499(12) Uani 1 1 d . . . . .
H52A H -0.0858 0.5961 0.5321 0.075 Uiso 1 1 calc R U . . .
H52B H -0.0436 0.6947 0.5933 0.075 Uiso 1 1 calc R U . . .
H52C H -0.1745 0.6244 0.5788 0.075 Uiso 1 1 calc R U . . .
C53 C -0.3589(4) 0.4261(3) 0.8709(3) 0.0471(12) Uani 1 1 d . . . . .
H53 H -0.2994 0.4070 0.9122 0.057 Uiso 1 1 calc R U . . .
C54 C -0.4232(4) 0.7586(3) 0.9526(3) 0.0533(13) Uani 1 1 d . . . . .
C55 C -0.1019(5) 0.4701(3) 0.6240(3) 0.0505(12) Uani 1 1 d . . . . .
H55A H -0.1884 0.4623 0.6176 0.076 Uiso 1 1 calc R U . . .
H55B H -0.0683 0.4372 0.6649 0.076 Uiso 1 1 calc R U . . .
H55C H -0.0909 0.4425 0.5753 0.076 Uiso 1 1 calc R U . . .
C56 C 0.2381(4) 0.8910(4) 1.1142(3) 0.0551(14) Uani 1 1 d . . . . .
C57 C 0.5685(4) 0.5382(4) 0.6309(3) 0.0588(14) Uani 1 1 d . . . . .
H57A H 0.5579 0.4906 0.5850 0.088 Uiso 1 1 calc R U . . .
H57B H 0.6068 0.5161 0.6774 0.088 Uiso 1 1 calc R U . . .
H57C H 0.6199 0.5995 0.6282 0.088 Uiso 1 1 calc R U . . .
C58 C -0.1500(5) 0.1431(4) 0.6893(3) 0.0592(14) Uani 1 1 d . . . . .
H58 H -0.1860 0.1144 0.7246 0.071 Uiso 1 1 calc R U . . .
C59 C -0.4378(5) 0.4738(4) 0.9066(3) 0.0626(14) Uani 1 1 d . . . . .
H59A H -0.4955 0.4932 0.8663 0.094 Uiso 1 1 calc R U . . .
H59B H -0.3872 0.5305 0.9453 0.094 Uiso 1 1 calc R U . . .
H59C H -0.4819 0.4288 0.9317 0.094 Uiso 1 1 calc R U . . .
C60 C 0.2519(9) 0.1522(5) 0.3452(4) 0.118(3) Uani 1 1 d . . . . .
H60A H 0.2273 0.0982 0.3017 0.176 Uiso 1 1 calc R U . . .
H60B H 0.3162 0.2026 0.3387 0.176 Uiso 1 1 calc R U . . .
H60C H 0.1823 0.1777 0.3470 0.176 Uiso 1 1 calc R U . . .
C61 C 0.4116(7) 0.0871(7) 0.4290(6) 0.162(5) Uani 1 1 d . . . . .
H61A H 0.4003 0.0346 0.3865 0.243 Uiso 1 1 calc R U . . .
H61B H 0.4319 0.0650 0.4783 0.243 Uiso 1 1 calc R U . . .
H61C H 0.4774 0.1410 0.4290 0.243 Uiso 1 1 calc R U . . .
C62 C 0.2329(13) 1.0410(7) 0.8262(6) 0.113(4) Uani 0.658(12) 1 d . . P A 1
H62A H 0.2531 1.0070 0.7835 0.169 Uiso 0.658(12) 1 calc R U P A 1
H62B H 0.2873 1.1056 0.8436 0.169 Uiso 0.658(12) 1 calc R U P A 1
H62C H 0.1490 1.0454 0.8084 0.169 Uiso 0.658(12) 1 calc R U P A 1
C63 C 0.3704(13) 0.9875(7) 0.9352(7) 0.113(4) Uani 0.658(12) 1 d . . P A 1
H63A H 0.4111 0.9606 0.9006 0.169 Uiso 0.658(12) 1 calc R U P A 1
H63B H 0.3638 0.9477 0.9743 0.169 Uiso 0.658(12) 1 calc R U P A 1
H63C H 0.4174 1.0529 0.9607 0.169 Uiso 0.658(12) 1 calc R U P A 1
C64 C 0.2868(18) 0.9980(13) 0.9707(11) 0.089(7) Uani 0.342(12) 1 d . . P A 2
H64A H 0.2668 0.9438 0.9936 0.106 Uiso 0.342(12) 1 calc R U P A 2
H64B H 0.3336 1.0578 1.0025 0.106 Uiso 0.342(12) 1 calc R U P A 2
C65 C 0.3580(19) 0.9940(13) 0.8588(12) 0.089(7) Uani 0.342(12) 1 d . . P A 2
H65A H 0.3782 0.9320 0.8573 0.133 Uiso 0.342(12) 1 calc R U P A 2
H65B H 0.4271 1.0442 0.8933 0.133 Uiso 0.342(12) 1 calc R U P A 2
H65C H 0.3391 1.0087 0.8066 0.133 Uiso 0.342(12) 1 calc R U P A 2

loop_
_atom_site_aniso_label
_atom_site_aniso_U_11
_atom_site_aniso_U_22
_atom_site_aniso_U_33
_atom_site_aniso_U_23
_atom_site_aniso_U_13
_atom_site_aniso_U_12
Cl1 0.0673(10) 0.0438(8) 0.1190(13) 0.0222(8) 0.0206(9) 0.0247(7)
Cl2 0.0461(9) 0.0993(13) 0.1331(15) -0.0188(11) 0.0383(9) 0.0105(9)
Cl3 0.0377(8) 0.0775(11) 0.1330(14) -0.0257(10) 0.0348(8) 0.0034(7)
Cl4 0.0397(8) 0.1495(17) 0.0558(9) -0.0241(9) -0.0088(6) 0.0141(9)
O1 0.0524(19) 0.0342(17) 0.0318(15) 0.0043(12) 0.0204(14) 0.0125(15)
O2 0.0374(19) 0.0442(19) 0.0388(17) -0.0114(14) 0.0052(14) 0.0001(16)
O3 0.0421(19) 0.0409(19) 0.0519(19) -0.0167(14) 0.0210(15) 0.0007(15)
O4 0.055(2) 0.051(2) 0.0283(17) 0.0012(14) 0.0075(15) 0.0007(17)
O5 0.043(2) 0.0311(17) 0.059(2) 0.0014(14) 0.0143(16) -0.0029(15)
O6 0.0380(17) 0.0406(18) 0.0331(15) 0.0047(13) 0.0083(13) -0.0011(15)
O7 0.068(2) 0.0382(18) 0.0383(17) 0.0094(14) 0.0229(16) 0.0140(17)
O8 0.066(3) 0.037(2) 0.098(3) -0.0109(19) 0.020(2) 0.0163(19)
N2 0.036(2) 0.0259(19) 0.040(2) 0.0013(15) 0.0155(16) 0.0030(16)
N3 0.032(2) 0.033(2) 0.0344(19) -0.0106(15) 0.0115(16) 0.0040(16)
C1 0.033(2) 0.026(2) 0.028(2) -0.0045(16) 0.0068(17) 0.0061(19)
C4 0.031(2) 0.029(2) 0.026(2) -0.0012(17) 0.0055(17) 0.0088(19)
C5 0.028(2) 0.032(2) 0.024(2) 0.0011(17) 0.0053(17) 0.0060(19)
C6 0.032(2) 0.033(2) 0.026(2) 0.0010(17) 0.0097(17) 0.0047(19)
C7 0.026(2) 0.032(2) 0.026(2) 0.0001(17) 0.0058(17) 0.0038(19)
C8 0.041(3) 0.033(2) 0.029(2) 0.0017(18) 0.0101(19) 0.013(2)
C9 0.027(2) 0.027(2) 0.033(2) 0.0011(17) 0.0079(17) 0.0034(18)
C10 0.029(2) 0.027(2) 0.030(2) -0.0033(17) 0.0067(17) 0.0042(19)
C11 0.029(2) 0.034(2) 0.030(2) 0.0009(18) 0.0088(18) 0.0059(19)
C12 0.033(2) 0.028(2) 0.040(2) -0.0010(18) 0.0092(19) 0.0075(19)
C14 0.032(2) 0.030(2) 0.028(2) -0.0020(17) 0.0036(18) 0.0057(19)
C15 0.033(2) 0.031(2) 0.035(2) -0.0014(18) 0.0095(19) -0.0028(19)
C16 0.045(3) 0.028(2) 0.034(2) -0.0049(18) 0.009(2) 0.003(2)
C17 0.028(2) 0.032(2) 0.032(2) -0.0010(18) 0.0090(18) 0.0049(19)
C18 0.032(2) 0.029(2) 0.036(2) 0.0023(18) 0.0112(18) 0.0052(19)
C19 0.039(3) 0.029(2) 0.030(2) 0.0008(18) 0.010(2) 0.008(2)
C20 0.036(2) 0.032(2) 0.035(2) 0.0022(19) 0.0124(19) 0.007(2)
C21 0.036(2) 0.032(2) 0.028(2) 0.0047(17) 0.0072(18) 0.002(2)
C22 0.043(3) 0.032(2) 0.048(3) -0.003(2) 0.019(2) 0.005(2)
C23 0.033(2) 0.034(3) 0.043(3) 0.008(2) 0.002(2) -0.001(2)
C24 0.040(3) 0.054(3) 0.035(2) -0.016(2) 0.003(2) 0.013(2)
C25 0.030(2) 0.030(2) 0.038(2) -0.0104(18) 0.0085(19) 0.0004(19)
C26 0.038(3) 0.030(2) 0.031(2) -0.0039(18) 0.007(2) 0.006(2)
C27 0.057(3) 0.040(3) 0.027(2) 0.0055(19) 0.020(2) 0.016(2)
C28 0.029(2) 0.035(2) 0.033(2) -0.0023(18) 0.0092(18) 0.010(2)
C29 0.037(3) 0.030(2) 0.038(2) -0.0070(19) 0.012(2) 0.001(2)
C30 0.040(3) 0.038(3) 0.055(3) 0.000(2) 0.017(2) 0.008(2)
C31 0.033(3) 0.044(3) 0.040(2) -0.008(2) 0.009(2) 0.009(2)
C32 0.032(2) 0.032(2) 0.041(2) -0.0044(19) 0.0046(19) 0.001(2)
C33 0.058(3) 0.043(3) 0.058(3) -0.026(2) 0.026(3) 0.001(3)
C34 0.040(3) 0.073(4) 0.039(3) 0.008(2) 0.012(2) 0.027(3)
C35 0.040(3) 0.040(3) 0.071(3) -0.009(2) 0.010(3) 0.010(2)
C36 0.045(3) 0.044(3) 0.035(2) 0.002(2) 0.014(2) 0.019(2)
C37 0.050(3) 0.037(3) 0.052(3) 0.010(2) 0.010(2) 0.011(2)
C38 0.066(3) 0.043(3) 0.036(2) 0.003(2) 0.021(2) 0.013(3)
C39 0.045(3) 0.026(2) 0.049(3) 0.000(2) 0.008(2) 0.001(2)
C40 0.054(3) 0.055(3) 0.048(3) 0.011(2) 0.026(2) 0.011(3)
C41 0.049(3) 0.038(3) 0.060(3) -0.005(2) 0.030(3) 0.003(2)
C42 0.044(3) 0.054(3) 0.075(4) -0.011(3) 0.028(3) 0.003(3)
C43 0.060(3) 0.033(3) 0.045(3) -0.006(2) 0.018(2) -0.011(2)
C44 0.044(3) 0.056(3) 0.045(3) -0.019(2) 0.006(2) 0.014(3)
C45 0.062(3) 0.040(3) 0.042(3) 0.006(2) 0.010(2) -0.004(2)
C46 0.065(4) 0.034(3) 0.046(3) 0.004(2) 0.003(3) -0.013(3)
C47 0.033(3) 0.043(3) 0.063(3) 0.016(2) 0.005(2) 0.006(2)
C48 0.039(3) 0.067(4) 0.054(3) -0.022(3) -0.003(2) 0.017(3)
C49 0.040(3) 0.045(3) 0.055(3) 0.002(2) 0.016(2) -0.003(2)
C50 0.062(3) 0.042(3) 0.056(3) 0.001(2) 0.010(3) 0.001(3)
C51 0.058(3) 0.060(3) 0.047(3) 0.003(2) 0.026(2) 0.021(3)
C52 0.066(3) 0.049(3) 0.033(2) 0.005(2) 0.010(2) 0.018(3)
C53 0.052(3) 0.039(3) 0.048(3) 0.013(2) 0.015(2) 0.005(2)
C54 0.037(3) 0.042(3) 0.073(4) -0.019(2) 0.026(3) 0.000(2)
C55 0.074(4) 0.036(3) 0.037(2) -0.006(2) 0.020(2) 0.008(3)
C56 0.037(3) 0.084(4) 0.037(3) -0.003(3) 0.007(2) 0.012(3)
C57 0.038(3) 0.060(3) 0.072(3) -0.001(3) 0.023(3) -0.002(3)
C58 0.053(3) 0.062(4) 0.058(3) -0.004(3) 0.033(3) -0.007(3)
C59 0.064(4) 0.056(3) 0.069(4) 0.009(3) 0.036(3) 0.000(3)
C60 0.226(10) 0.069(5) 0.054(4) -0.006(3) 0.069(5) 0.007(5)
C61 0.092(6) 0.158(9) 0.196(9) -0.114(7) 0.031(6) 0.044(6)
C62 0.146(9) 0.053(5) 0.095(6) 0.008(4) 0.011(6) -0.032(5)
C63 0.146(9) 0.053(5) 0.095(6) 0.008(4) 0.011(6) -0.032(5)
C64 0.101(12) 0.050(8) 0.088(11) -0.013(7) 0.050(9) -0.046(7)
C65 0.101(12) 0.050(8) 0.088(11) -0.013(7) 0.050(9) -0.046(7)

loop_
_atom_type_symbol
_atom_type_description
_atom_type_scat_dispersion_real
_atom_type_scat_dispersion_imag
_atom_type_scat_source
C C 0.0033 0.0016 'International Tables Vol C Tables 4.2.6.8 and 6.1.1.4'
H H 0.0000 0.0000 'International Tables Vol C Tables 4.2.6.8 and 6.1.1.4'
N N 0.0061 0.0033 'International Tables Vol C Tables 4.2.6.8 and 6.1.1.4'
O O 0.0106 0.0060 'International Tables Vol C Tables 4.2.6.8 and 6.1.1.4'
Cl Cl 0.1484 0.1585 'International Tables Vol C Tables 4.2.6.8 and 6.1.1.4'

loop_
_geom_angle_atom_site_label_1
_geom_angle_atom_site_label_2
_geom_angle_atom_site_label_3
_geom_angle
_geom_angle_site_symmetry_1
_geom_angle_site_symmetry_3
_geom_angle_publ_flag
C20 O1 C27 117.1(3) . . ?
C19 O3 C33 116.0(4) . . ?
C16 O5 C46 116.6(4) . . ?
C26 O6 C53 117.1(3) . . ?
C21 N2 C9 120.2(3) . . ?
C21 N2 C29 122.0(3) . . ?
C9 N2 C29 117.3(3) . . ?
C11 N3 C25 121.4(3) . . ?
C11 N3 C28 119.8(3) . . ?
C25 N3 C28 118.8(3) . . ?
C5 C1 C7 122.8(3) . . ?
C14 C4 C18 117.6(4) . . ?
C14 C4 C8 123.0(4) . . ?
C18 C4 C8 119.5(4) . . ?
C1 C5 C6 115.9(4) . . ?
C1 C5 C15 123.1(3) . . ?
C6 C5 C15 121.0(3) . . ?
C10 C6 C5 122.3(4) . . ?
C9 C7 C1 120.4(3) . . ?
C9 C7 C20 121.3(4) . . ?
C1 C7 C20 118.2(3) . . ?
C55 C8 C51 108.6(4) . . ?
C55 C8 C52 109.2(4) . . ?
C51 C8 C52 109.6(4) . . ?
C55 C8 C4 111.7(3) . . ?
C51 C8 C4 109.2(3) . . ?
C52 C8 C4 108.6(3) . . ?
C7 C9 C10 117.8(4) . . ?
C7 C9 N2 120.5(3) . . ?
C10 C9 N2 121.7(3) . . ?
C6 C10 C9 120.6(3) . . ?
C6 C10 C19 119.7(3) . . ?
C9 C10 C19 119.5(4) . . ?
C31 C11 C36 118.6(4) . . ?
C31 C11 N3 121.2(4) . . ?
C36 C11 N3 120.3(4) . . ?
C18 C12 C28 120.9(4) . . ?
C18 C12 C16 118.6(4) . . ?
C28 C12 C16 120.5(4) . . ?
C4 C14 C17 122.0(4) . . ?
C5 C15 C57 108.8(3) . . ?
C5 C15 C45 109.3(3) . . ?
C57 C15 C45 111.0(4) . . ?
C5 C15 C43 111.8(3) . . ?
C57 C15 C43 108.0(4) . . ?
C45 C15 C43 107.9(4) . . ?
O8 C16 O5 125.1(4) . . ?
O8 C16 C12 122.3(4) . . ?
O5 C16 C12 112.6(4) . . ?
C28 C17 C14 120.0(4) . . ?
C28 C17 C26 120.6(3) . . ?
C14 C17 C26 119.0(4) . . ?
C12 C18 C4 121.2(4) . . ?
O2 C19 O3 123.9(4) . . ?
O2 C19 C10 123.8(4) . . ?
O3 C19 C10 112.3(4) . . ?
O7 C20 O1 124.9(4) . . ?
O7 C20 C7 124.7(4) . . ?
O1 C20 C7 110.3(3) . . ?
C32 C21 N2 121.1(4) . . ?
C32 C21 C23 118.5(4) . . ?
N2 C21 C23 120.4(4) . . ?
C41 C22 C25 121.1(5) . . ?
C47 C23 C21 120.4(4) . . ?
C48 C24 C25 120.5(5) . . ?
C24 C25 C22 118.6(4) . . ?
C24 C25 N3 120.7(4) . . ?
C22 C25 N3 120.7(4) . . ?
O4 C26 O6 124.4(4) . . ?
O4 C26 C17 124.6(4) . . ?
O6 C26 C17 111.0(3) . . ?
O1 C27 C38 105.2(3) . . ?
O1 C27 C40 108.9(3) . . ?
C38 C27 C40 113.5(4) . . ?
C17 C28 C12 118.2(4) . . ?
C17 C28 N3 121.2(4) . . ?
C12 C28 N3 120.6(4) . . ?
C49 C29 C30 119.1(4) . . ?
C49 C29 N2 121.1(4) . . ?
C30 C29 N2 119.8(4) . . ?
C29 C30 C35 120.8(5) . . ?
C44 C31 C11 120.4(4) . . ?
C21 C32 C39 120.7(4) . . ?
O3 C33 C61 105.0(4) . . ?
O3 C33 C60 109.9(4) . . ?
C61 C33 C60 116.3(6) . . ?
C36 C34 C56 119.7(4) . . ?
C42 C35 C30 119.2(5) . . ?
C34 C36 C11 120.9(4) . . ?
C39 C37 C47 121.4(4) . . ?
C39 C37 Cl1 119.0(4) . . ?
C47 C37 Cl1 119.6(4) . . ?
C37 C39 C32 119.6(4) . . ?
C54 C41 C22 119.0(5) . . ?
C58 C42 C35 121.0(5) . . ?
C58 C42 Cl2 120.4(4) . . ?
C35 C42 Cl2 118.6(5) . . ?
C56 C44 C31 119.8(4) . . ?
C64 C46 O5 104.5(8) . . ?
O5 C46 C62 109.5(5) . . ?
O5 C46 C63 105.8(5) . . ?
C62 C46 C63 119.7(8) . . ?
C64 C46 C65 107.9(13) . . ?
O5 C46 C65 102.1(7) . . ?
C37 C47 C23 119.4(4) . . ?
C24 C48 C54 119.2(5) . . ?
C58 C49 C29 119.6(5) . . ?
O6 C53 C59 108.6(4) . . ?
O6 C53 C50 106.3(4) . . ?
C59 C53 C50 113.9(4) . . ?
C41 C54 C48 121.5(4) . . ?
C41 C54 Cl3 119.4(4) . . ?
C48 C54 Cl3 119.1(4) . . ?
C44 C56 C34 120.5(5) . . ?
C44 C56 Cl4 119.4(4) . . ?
C34 C56 Cl4 120.1(4) . . ?
C42 C58 C49 120.2(5) . . ?

loop_
_geom_bond_atom_site_label_1
_geom_bond_atom_site_label_2
_geom_bond_distance
_geom_bond_site_symmetry_2
_geom_bond_publ_flag
Cl1 C37 1.753(5) . ?
Cl2 C42 1.744(5) . ?
Cl3 C54 1.745(5) . ?
Cl4 C56 1.742(5) . ?
O1 C20 1.336(5) . ?
O1 C27 1.478(5) . ?
O2 C19 1.201(5) . ?
O3 C19 1.333(5) . ?
O3 C33 1.479(5) . ?
O4 C26 1.194(5) . ?
O5 C16 1.305(5) . ?
O5 C46 1.474(6) . ?
O6 C26 1.341(5) . ?
O6 C53 1.478(5) . ?
O7 C20 1.199(5) . ?
O8 C16 1.203(5) . ?
N2 C21 1.408(5) . ?
N2 C9 1.409(5) . ?
N2 C29 1.420(5) . ?
N3 C11 1.407(5) . ?
N3 C25 1.408(5) . ?
N3 C28 1.422(5) . ?
C1 C5 1.395(5) . ?
C1 C7 1.386(6) . ?
C4 C14 1.384(6) . ?
C4 C18 1.397(6) . ?
C4 C8 1.545(5) . ?
C5 C6 1.407(5) . ?
C5 C15 1.526(6) . ?
C6 C10 1.385(6) . ?
C7 C9 1.402(5) . ?
C7 C20 1.500(6) . ?
C8 C55 1.524(6) . ?
C8 C51 1.527(6) . ?
C8 C52 1.531(6) . ?
C9 C10 1.403(5) . ?
C10 C19 1.499(5) . ?
C11 C31 1.394(6) . ?
C11 C36 1.386(5) . ?
C12 C18 1.390(5) . ?
C12 C28 1.398(6) . ?
C12 C16 1.498(6) . ?
C14 C17 1.400(5) . ?
C15 C57 1.526(6) . ?
C15 C45 1.521(6) . ?
C15 C43 1.540(6) . ?
C17 C28 1.398(6) . ?
C17 C26 1.500(6) . ?
C21 C32 1.393(6) . ?
C21 C23 1.391(6) . ?
C22 C41 1.378(6) . ?
C22 C25 1.398(6) . ?
C23 C47 1.394(6) . ?
C24 C48 1.389(7) . ?
C24 C25 1.384(6) . ?
C27 C38 1.498(6) . ?
C27 C40 1.503(6) . ?
C29 C49 1.387(6) . ?
C29 C30 1.385(6) . ?
C30 C35 1.387(6) . ?
C31 C44 1.376(6) . ?
C32 C39 1.376(6) . ?
C33 C61 1.493(8) . ?
C33 C60 1.491(8) . ?
C34 C36 1.373(6) . ?
C34 C56 1.375(7) . ?
C35 C42 1.369(7) . ?
C37 C39 1.374(6) . ?
C37 C47 1.362(7) . ?
C41 C54 1.371(7) . ?
C42 C58 1.364(8) . ?
C44 C56 1.377(6) . ?
C46 C64 1.42(2) . ?
C46 C62 1.441(11) . ?
C46 C63 1.494(14) . ?
C46 C65 1.549(19) . ?
C48 C54 1.378(7) . ?
C49 C58 1.392(7) . ?
C50 C53 1.499(7) . ?
C53 C59 1.504(7) . ?

loop_
_geom_torsion_atom_site_label_1
_geom_torsion_atom_site_label_2
_geom_torsion_atom_site_label_3
_geom_torsion_atom_site_label_4
_geom_torsion
_geom_torsion_site_symmetry_1
_geom_torsion_site_symmetry_2
_geom_torsion_site_symmetry_3
_geom_torsion_site_symmetry_4
_geom_torsion_publ_flag
C7 C1 C5 C6 2.5(6) . . . . ?
C7 C1 C5 C15 -178.1(4) . . . . ?
C1 C5 C6 C10 1.9(6) . . . . ?
C15 C5 C6 C10 -177.6(4) . . . . ?
C5 C1 C7 C9 -4.7(6) . . . . ?
C5 C1 C7 C20 170.9(4) . . . . ?
C14 C4 C8 C55 -5.6(5) . . . . ?
C18 C4 C8 C55 173.9(4) . . . . ?
C14 C4 C8 C51 -125.7(4) . . . . ?
C18 C4 C8 C51 53.8(5) . . . . ?
C14 C4 C8 C52 114.9(4) . . . . ?
C18 C4 C8 C52 -65.6(5) . . . . ?
C1 C7 C9 C10 2.4(6) . . . . ?
C20 C7 C9 C10 -173.0(3) . . . . ?
C1 C7 C9 N2 -176.9(3) . . . . ?
C20 C7 C9 N2 7.7(6) . . . . ?
C21 N2 C9 C7 -124.7(4) . . . . ?
C29 N2 C9 C7 62.3(5) . . . . ?
C21 N2 C9 C10 56.0(5) . . . . ?
C29 N2 C9 C10 -116.9(4) . . . . ?
C5 C6 C10 C9 -4.0(6) . . . . ?
C5 C6 C10 C19 170.8(4) . . . . ?
C7 C9 C10 C6 1.8(6) . . . . ?
N2 C9 C10 C6 -178.9(3) . . . . ?
C7 C9 C10 C19 -173.0(3) . . . . ?
N2 C9 C10 C19 6.3(6) . . . . ?
C25 N3 C11 C31 -34.9(6) . . . . ?
C28 N3 C11 C31 144.5(4) . . . . ?
C25 N3 C11 C36 146.1(4) . . . . ?
C28 N3 C11 C36 -34.6(6) . . . . ?
C18 C4 C14 C17 -1.8(6) . . . . ?
C8 C4 C14 C17 177.7(3) . . . . ?
C1 C5 C15 C57 123.9(4) . . . . ?
C6 C5 C15 C57 -56.7(5) . . . . ?
C1 C5 C15 C45 -114.8(4) . . . . ?
C6 C5 C15 C45 64.6(5) . . . . ?
C1 C5 C15 C43 4.6(5) . . . . ?
C6 C5 C15 C43 -175.9(4) . . . . ?
C46 O5 C16 O8 1.1(6) . . . . ?
C46 O5 C16 C12 -178.8(3) . . . . ?
C18 C12 C16 O8 123.8(5) . . . . ?
C28 C12 C16 O8 -54.0(6) . . . . ?
C18 C12 C16 O5 -56.3(5) . . . . ?
C28 C12 C16 O5 125.9(4) . . . . ?
C4 C14 C17 C28 4.1(6) . . . . ?
C4 C14 C17 C26 -168.4(4) . . . . ?
C28 C12 C18 C4 3.8(6) . . . . ?
C16 C12 C18 C4 -174.0(4) . . . . ?
C14 C4 C18 C12 -2.2(6) . . . . ?
C8 C4 C18 C12 178.3(3) . . . . ?
C33 O3 C19 O2 -3.8(6) . . . . ?
C33 O3 C19 C10 178.5(4) . . . . ?
C6 C10 C19 O2 -133.0(4) . . . . ?
C9 C10 C19 O2 41.9(6) . . . . ?
C6 C10 C19 O3 44.8(5) . . . . ?
C9 C10 C19 O3 -140.4(4) . . . . ?
C27 O1 C20 O7 3.0(6) . . . . ?
C27 O1 C20 C7 -173.6(3) . . . . ?
C9 C7 C20 O7 43.5(6) . . . . ?
C1 C7 C20 O7 -132.1(5) . . . . ?
C9 C7 C20 O1 -139.9(4) . . . . ?
C1 C7 C20 O1 44.5(5) . . . . ?
C9 N2 C21 C32 -154.3(4) . . . . ?
C29 N2 C21 C32 18.3(6) . . . . ?
C9 N2 C21 C23 25.3(5) . . . . ?
C29 N2 C21 C23 -162.1(4) . . . . ?
C32 C21 C23 C47 -1.0(6) . . . . ?
N2 C21 C23 C47 179.4(4) . . . . ?
C48 C24 C25 C22 -2.5(7) . . . . ?
C48 C24 C25 N3 176.5(4) . . . . ?
C41 C22 C25 C24 2.4(6) . . . . ?
C41 C22 C25 N3 -176.6(4) . . . . ?
C11 N3 C25 C24 141.5(4) . . . . ?
C28 N3 C25 C24 -37.8(6) . . . . ?
C11 N3 C25 C22 -39.4(6) . . . . ?
C28 N3 C25 C22 141.2(4) . . . . ?
C53 O6 C26 O4 -1.3(6) . . . . ?
C53 O6 C26 C17 176.4(3) . . . . ?
C28 C17 C26 O4 -37.9(6) . . . . ?
C14 C17 C26 O4 134.6(4) . . . . ?
C28 C17 C26 O6 144.4(4) . . . . ?
C14 C17 C26 O6 -43.1(5) . . . . ?
C20 O1 C27 C38 151.1(4) . . . . ?
C20 O1 C27 C40 -86.9(4) . . . . ?
C14 C17 C28 C12 -2.4(6) . . . . ?
C26 C17 C28 C12 170.0(4) . . . . ?
C14 C17 C28 N3 178.3(3) . . . . ?
C26 C17 C28 N3 -9.3(6) . . . . ?
C18 C12 C28 C17 -1.4(6) . . . . ?
C16 C12 C28 C17 176.3(4) . . . . ?
C18 C12 C28 N3 177.9(4) . . . . ?
C16 C12 C28 N3 -4.4(6) . . . . ?
C11 N3 C28 C17 123.4(4) . . . . ?
C25 N3 C28 C17 -57.2(5) . . . . ?
C11 N3 C28 C12 -55.9(5) . . . . ?
C25 N3 C28 C12 123.5(4) . . . . ?
C21 N2 C29 C49 55.1(5) . . . . ?
C9 N2 C29 C49 -132.1(4) . . . . ?
C21 N2 C29 C30 -125.8(4) . . . . ?
C9 N2 C29 C30 47.0(5) . . . . ?
C49 C29 C30 C35 1.4(7) . . . . ?
N2 C29 C30 C35 -177.7(4) . . . . ?
C36 C11 C31 C44 0.3(7) . . . . ?
N3 C11 C31 C44 -178.7(4) . . . . ?
N2 C21 C32 C39 -177.3(4) . . . . ?
C23 C21 C32 C39 3.1(6) . . . . ?
C19 O3 C33 C61 -149.2(6) . . . . ?
C19 O3 C33 C60 85.1(6) . . . . ?
C29 C30 C35 C42 -0.1(7) . . . . ?
C56 C34 C36 C11 0.7(7) . . . . ?
C31 C11 C36 C34 -0.9(6) . . . . ?
N3 C11 C36 C34 178.1(4) . . . . ?
C47 C37 C39 C32 -0.6(7) . . . . ?
Cl1 C37 C39 C32 178.1(3) . . . . ?
C21 C32 C39 C37 -2.3(7) . . . . ?
C25 C22 C41 C54 -0.4(7) . . . . ?
C30 C35 C42 C58 -1.2(8) . . . . ?
C30 C35 C42 Cl2 178.3(4) . . . . ?
C11 C31 C44 C56 0.6(8) . . . . ?
C16 O5 C46 C64 92.2(10) . . . . ?
C16 O5 C46 C62 -80.6(8) . . . . ?
C16 O5 C46 C63 149.1(7) . . . . ?
C16 O5 C46 C65 -155.4(10) . . . . ?
C39 C37 C47 C23 2.6(7) . . . . ?
Cl1 C37 C47 C23 -176.1(4) . . . . ?
C21 C23 C47 C37 -1.8(7) . . . . ?
C25 C24 C48 C54 0.5(7) . . . . ?
C30 C29 C49 C58 -1.3(7) . . . . ?
N2 C29 C49 C58 177.7(4) . . . . ?
C26 O6 C53 C59 83.6(5) . . . . ?
C26 O6 C53 C50 -153.5(4) . . . . ?
C22 C41 C54 C48 -1.7(7) . . . . ?
C22 C41 C54 Cl3 178.8(3) . . . . ?
C24 C48 C54 C41 1.6(8) . . . . ?
C24 C48 C54 Cl3 -178.9(4) . . . . ?
C31 C44 C56 C34 -0.9(8) . . . . ?
C31 C44 C56 Cl4 178.4(4) . . . . ?
C36 C34 C56 C44 0.3(8) . . . . ?
C36 C34 C56 Cl4 -179.0(4) . . . . ?
C35 C42 C58 C49 1.2(8) . . . . ?
Cl2 C42 C58 C49 -178.3(4) . . . . ?
C29 C49 C58 C42 0.1(8) . . . . ?
